data_7211575
loop_
_publ_author_name
'Su, Xin'
'Guo, Dong-Sheng'
'Liu, Yu'

_publ_section_title
;
 Solid-state supramolecular architectures by p-sulfonatocalix[5]arene with
 bispyridinium derivatives: factors of spacers and terminal groups
;
_journal_issue 3
_journal_name_full CrystEngComm
_journal_page_first 947
_journal_paper_doi 10.1039/b910623e
_journal_volume 12
_journal_year 2010
_chemical_formula_sum 'C42 H44 N O23 S5'
_chemical_formula_weight 1091.08
_chemical_name_systematic
;
?
;
_space_group_IT_number 12
_symmetry_cell_setting monoclinic
_symmetry_space_group_name_Hall '-C 2y'
_symmetry_space_group_name_H-M 'C 1 2/m 1'
_atom_sites_solution_hydrogens geom
_atom_sites_solution_primary direct
_atom_sites_solution_secondary difmap
_audit_creation_method SHELXL-97
_cell_angle_alpha 90.00
_cell_angle_beta 96.582(2)
_cell_angle_gamma 90.00
_cell_formula_units_Z 4
_cell_length_a 31.878(4)
_cell_length_b 19.919(2)
_cell_length_c 11.1685(13)
_cell_measurement_reflns_used 3629
_cell_measurement_temperature 294(2)
_cell_measurement_theta_max 22.49
_cell_measurement_theta_min 2.26
_cell_volume 7045.0(14)
_computing_cell_refinement 'Bruker SMART'
_computing_data_collection 'Bruker SMART'
_computing_data_reduction 'Bruker SAINT'
_computing_molecular_graphics 'Bruker SHELXTL'
_computing_publication_material 'Bruker SHELXTL'
_computing_structure_refinement 'SHELXL-97 (Sheldrick, 1997)'
_computing_structure_solution 'SHELXS-97 (Sheldrick, 1990)'
_diffrn_ambient_temperature 294(2)
_diffrn_measured_fraction_theta_full 0.983
_diffrn_measured_fraction_theta_max 0.983
_diffrn_measurement_device_type 'CCD area detector'
_diffrn_measurement_method 'phi and omega scans'
_diffrn_radiation_monochromator graphite
_diffrn_radiation_source 'fine-focus sealed tube'
_diffrn_radiation_type MoK\a
_diffrn_radiation_wavelength 0.71073
_diffrn_reflns_av_R_equivalents 0.0422
_diffrn_reflns_av_sigmaI/netI 0.0541
_diffrn_reflns_limit_h_max 25
_diffrn_reflns_limit_h_min -37
_diffrn_reflns_limit_k_max 23
_diffrn_reflns_limit_k_min -23
_diffrn_reflns_limit_l_max 13
_diffrn_reflns_limit_l_min -13
_diffrn_reflns_number 17640
_diffrn_reflns_theta_full 25.01
_diffrn_reflns_theta_max 25.01
_diffrn_reflns_theta_min 1.29
_exptl_absorpt_coefficient_mu 0.224
_exptl_absorpt_correction_T_max 1.000
_exptl_absorpt_correction_T_min 0.522
_exptl_absorpt_correction_type multi-scan
_exptl_absorpt_process_details sadabs
_exptl_crystal_colour colorless
_exptl_crystal_density_diffrn 1.029
_exptl_crystal_density_meas ?
_exptl_crystal_density_method 'not measured'
_exptl_crystal_description block
_exptl_crystal_F_000 2268
_exptl_crystal_size_max 0.24
_exptl_crystal_size_mid 0.22
_exptl_crystal_size_min 0.16
_refine_diff_density_max 0.696
_refine_diff_density_min -0.405
_refine_diff_density_rms 0.145
_refine_ls_extinction_coef 0.0035(9)
_refine_ls_extinction_expression Fc^*^=kFc[1+0.001xFc^2^\l^3^/sin(2\q)]^-1/4^
_refine_ls_extinction_method SHELXL
_refine_ls_goodness_of_fit_ref 1.347
_refine_ls_hydrogen_treatment constr
_refine_ls_matrix_type full
_refine_ls_number_parameters 398
_refine_ls_number_reflns 6308
_refine_ls_number_restraints 445
_refine_ls_restrained_S_all 1.421
_refine_ls_R_factor_all 0.2369
_refine_ls_R_factor_gt 0.1508
_refine_ls_shift/su_max 0.004
_refine_ls_shift/su_mean 0.000
_refine_ls_structure_factor_coef Fsqd
_refine_ls_weighting_details 'calc w=1/[\s^2^(Fo^2^)+(0.2000P)^2^+0.0000P] where P=(Fo^2^+2Fc^2^)/3'
_refine_ls_weighting_scheme calc
_refine_ls_wR_factor_gt 0.3620
_refine_ls_wR_factor_ref 0.4337
_reflns_number_gt 2720
_reflns_number_total 6308
_reflns_threshold_expression >2sigma(I)
_cod_data_source_file b910623e.txt
_cod_data_source_block 060321c
_cod_depositor_comments
;
The following automatic conversions were performed:

'_symmetry_cell_setting' value 'Monoclinic' changed to 'monoclinic'
according to /home/saulius/struct/CIF-dictionaries/cif_core.dic
dictionary named 'cif_core.dic' version 2.4.2 from 2011-04-26.

Automatic conversion script
Id: cif_fix_values 1891 2012-01-12 08:04:46Z andrius 

The following automatic conversions were performed:

'_exptl_crystal_density_meas' value 'NONE' was changed to '?' - the
value is perceived as not measured.

Automatic conversion script
Id: cif_fix_values 3008 2015-01-20 13:52:24Z robertas 
;
_cod_original_cell_volume 7044.9(14)
_cod_original_sg_symbol_H-M C2/m
_cod_database_code 7211575

loop_
_symmetry_equiv_pos_as_xyz
'x, y, z'
'-x, y, -z'
'x+1/2, y+1/2, z'
'-x+1/2, y+1/2, -z'
'-x, -y, -z'
'x, -y, z'
'-x+1/2, -y+1/2, -z'
'x+1/2, -y+1/2, z'

loop_
_atom_site_label
_atom_site_type_symbol
_atom_site_fract_x
_atom_site_fract_y
_atom_site_fract_z
_atom_site_U_iso_or_equiv
_atom_site_adp_type
_atom_site_occupancy
_atom_site_symmetry_multiplicity
_atom_site_calc_flag
_atom_site_refinement_flags
_atom_site_disorder_assembly
_atom_site_disorder_group
S1 S 0.12308(9) 0.19204(16) 0.3504(2) 0.1197(10) Uani 1 1 d DU . .
S2 S 0.14728(11) 0.34748(14) 0.9000(3) 0.1424(13) Uani 1 1 d DU . .
S3 S 0.07263(10) 0.0000 0.9816(5) 0.1230(13) Uani 1 2 d SDU . .
O1 O 0.2743(2) 0.0709(4) 0.6135(6) 0.130(2) Uani 1 1 d U A .
H1E H 0.2756 0.0832 0.6867 0.156 Uiso 0.50 1 d PR . .
H1C H 0.2718 0.0285 0.6088 0.195 Uiso 0.50 1 d PR . .
O2 O 0.0902(5) 0.1447(9) 0.3641(18) 0.164(6) Uani 0.50 1 d PDU A 1
O3 O 0.1300(4) 0.2011(8) 0.2289(8) 0.111(4) Uani 0.50 1 d PDU A 1
O4 O 0.1171(6) 0.2580(6) 0.3983(16) 0.149(5) Uani 0.50 1 d PDU A 1
O2' O 0.0909(4) 0.1856(10) 0.4261(14) 0.147(5) Uani 0.50 1 d PDU A 2
O3' O 0.1131(6) 0.1646(10) 0.2326(11) 0.154(6) Uani 0.50 1 d PDU A 2
O4' O 0.1354(6) 0.2596(7) 0.324(2) 0.183(7) Uani 0.50 1 d PDU A 2
O5 O 0.25521(15) 0.1100(2) 0.8767(4) 0.0880(15) Uani 1 1 d U A .
H5D H 0.2430 0.0765 0.9045 0.106 Uiso 0.50 1 d PR . .
H5B H 0.2589 0.1029 0.8036 0.132 Uiso 0.50 1 d PR . .
O6 O 0.1146(3) 0.3376(5) 0.8014(9) 0.204(4) Uani 1 1 d DU . .
O7 O 0.1726(3) 0.4060(4) 0.8940(10) 0.193(4) Uani 1 1 d DU . .
O8 O 0.1246(4) 0.3405(6) 1.0077(10) 0.226(4) Uani 1 1 d DU . .
O9 O 0.25676(19) 0.0000 1.0898(6) 0.0766(17) Uani 1 2 d SU A .
H9A H 0.2665 -0.0273 1.0414 0.115 Uiso 0.50 1 d PR . .
O10 O 0.0552(6) 0.0000 1.0924(12) 0.124(5) Uani 0.50 2 d SPDU . .
O11 O 0.0571(5) 0.0637(6) 1.0214(17) 0.157(5) Uani 0.50 1 d PDU . .
O12 O 0.0625(5) 0.0613(7) 0.9171(16) 0.152(5) Uani 0.50 1 d PDU . .
O13 O 0.0638(6) 0.0000 0.8529(10) 0.137(6) Uani 0.50 2 d SPDU . .
C1 C 0.2348(4) 0.0000 0.4053(11) 0.113(4) Uani 1 2 d SU . .
H1A H 0.2297 0.0000 0.3179 0.136 Uiso 1 2 calc SR . .
H1B H 0.2652 0.0000 0.4263 0.136 Uiso 1 2 calc SR . .
C2 C 0.2182(3) 0.0650(5) 0.4486(6) 0.094(2) Uani 1 1 d U A .
C3 C 0.1822(3) 0.0946(5) 0.3893(6) 0.090(2) Uani 1 1 d U . .
H3 H 0.1670 0.0728 0.3247 0.109 Uiso 1 1 calc R A .
C4 C 0.1694(3) 0.1548(5) 0.4251(6) 0.093(2) Uani 1 1 d U A .
C5 C 0.1907(3) 0.1921(5) 0.5184(7) 0.100(3) Uani 1 1 d U . .
H5A H 0.1813 0.2344 0.5385 0.120 Uiso 1 1 calc R A .
C6 C 0.2276(3) 0.1625(5) 0.5822(7) 0.093(2) Uani 1 1 d U A .
C7 C 0.2395(3) 0.1004(5) 0.5480(7) 0.093(2) Uani 1 1 d U . .
C8 C 0.2516(3) 0.2029(5) 0.6801(7) 0.103(3) Uani 1 1 d U . .
H8A H 0.2585 0.2461 0.6476 0.124 Uiso 1 1 calc R A .
H8B H 0.2779 0.1801 0.7067 0.124 Uiso 1 1 calc R . .
C9 C 0.2275(2) 0.2142(4) 0.7882(6) 0.085(2) Uani 1 1 d U A .
C10 C 0.2023(3) 0.2688(4) 0.7982(7) 0.093(2) Uani 1 1 d U . .
H10 H 0.2004 0.3012 0.7379 0.112 Uiso 1 1 calc R A .
C11 C 0.1789(3) 0.2776(4) 0.8974(8) 0.093(2) Uani 1 1 d U A .
C12 C 0.1845(2) 0.2319(3) 0.9894(6) 0.0756(18) Uani 1 1 d U . .
H12 H 0.1708 0.2387 1.0574 0.091 Uiso 1 1 calc R A .
C13 C 0.2100(2) 0.1760(3) 0.9847(5) 0.0649(16) Uani 1 1 d U A .
C14 C 0.2308(2) 0.1664(3) 0.8834(6) 0.0703(18) Uani 1 1 d U . .
C15 C 0.2156(2) 0.1272(3) 1.0871(5) 0.0657(16) Uani 1 1 d U . .
H15A H 0.2055 0.1478 1.1572 0.079 Uiso 1 1 calc R A .
H15B H 0.2455 0.1182 1.1068 0.079 Uiso 1 1 calc R . .
C16 C 0.19258(19) 0.0607(3) 1.0620(5) 0.0588(15) Uani 1 1 d U A .
C17 C 0.1495(2) 0.0598(3) 1.0371(6) 0.0692(17) Uani 1 1 d U . .
H17 H 0.1347 0.1002 1.0310 0.083 Uiso 1 1 calc R A .
C18 C 0.1275(3) 0.0000 1.0210(9) 0.079(3) Uani 1 2 d SU . .
C19 C 0.2141(3) 0.0000 1.0699(6) 0.054(2) Uani 1 2 d SU . .
N1 N 0.0980(3) 0.0000 0.5797(8) 0.103(3) Uani 1 2 d SU . .
C20 C 0.1660(4) 0.0000 0.7437(13) 0.116(4) Uani 1 2 d SU . .
H20 H 0.1903 0.0000 0.7985 0.139 Uiso 1 2 calc SR . .
C21 C 0.1494(3) 0.0578(6) 0.7062(8) 0.120(3) Uani 1 1 d U . .
H21 H 0.1618 0.0978 0.7349 0.144 Uiso 1 1 calc R . .
C22 C 0.1139(3) 0.0590(6) 0.6250(9) 0.122(3) Uani 1 1 d U . .
H22 H 0.1009 0.0995 0.6014 0.146 Uiso 1 1 calc R . .
C23 C 0.0610(4) 0.0000 0.4882(13) 0.128(4) Uani 1 2 d SU . .
H23A H 0.0642 -0.0341 0.4292 0.154 Uiso 0.50 1 d PR . .
H23B H 0.0587 0.0427 0.4480 0.154 Uiso 0.50 1 d PR . .
C24 C 0.0189(4) -0.0140(13) 0.5504(13) 0.101(6) Uani 0.50 1 d PU . .
H24A H 0.0147 0.0205 0.6077 0.121 Uiso 0.50 1 d PR . .
H24B H 0.0207 -0.0566 0.5909 0.121 Uiso 0.50 1 d PR . .
O14 O 0.0689(6) 0.2172(10) 1.0310(18) 0.184(6) Uani 0.50 1 d PU . .
O16 O 0.1558(8) 0.5000 0.693(2) 0.177(9) Uani 0.50 2 d SPU . .
O17 O 0.1619(11) 0.5000 1.108(3) 0.236(13) Uani 0.50 2 d SPU . .
O15 O 0.0165(7) 0.1072(11) 0.202(2) 0.212(8) Uani 0.50 1 d PU . .

loop_
_atom_site_aniso_label
_atom_site_aniso_U_11
_atom_site_aniso_U_22
_atom_site_aniso_U_33
_atom_site_aniso_U_23
_atom_site_aniso_U_13
_atom_site_aniso_U_12
S1 0.128(2) 0.151(2) 0.0776(14) -0.0044(14) 0.0009(13) -0.0004(16)
S2 0.146(2) 0.0856(18) 0.184(3) 0.0227(17) -0.035(2) 0.0116(16)
S3 0.0748(19) 0.111(3) 0.182(4) 0.000 0.011(2) 0.000
O1 0.122(4) 0.157(5) 0.104(4) 0.010(4) -0.021(3) -0.011(4)
O2 0.157(8) 0.164(8) 0.166(8) 0.017(7) 0.005(6) -0.008(6)
O3 0.119(6) 0.122(7) 0.092(6) 0.029(5) 0.009(5) 0.002(6)
O4 0.152(7) 0.147(8) 0.146(7) -0.024(6) 0.009(6) 0.034(6)
O2' 0.139(7) 0.161(8) 0.143(8) 0.004(6) 0.027(6) 0.025(6)
O3' 0.154(8) 0.161(9) 0.144(8) -0.007(6) 0.003(6) 0.007(6)
O4' 0.182(9) 0.177(9) 0.189(9) 0.030(7) 0.014(7) 0.001(7)
O5 0.098(3) 0.086(3) 0.080(3) -0.004(2) 0.012(3) -0.002(3)
O6 0.181(6) 0.192(6) 0.229(7) -0.008(5) -0.022(5) 0.035(5)
O7 0.186(6) 0.141(5) 0.245(7) 0.001(5) -0.013(5) 0.005(5)
O8 0.224(7) 0.211(7) 0.248(7) -0.001(6) 0.043(6) 0.053(6)
O9 0.073(4) 0.073(4) 0.082(4) 0.000 -0.003(3) 0.000
O10 0.117(8) 0.128(8) 0.131(8) 0.000 0.027(6) 0.000
O11 0.136(7) 0.162(8) 0.171(8) -0.024(6) 0.013(6) 0.026(6)
O12 0.132(7) 0.155(8) 0.165(8) 0.027(6) 0.003(6) 0.004(6)
O13 0.122(8) 0.160(9) 0.128(8) 0.000 0.003(6) 0.000
C1 0.113(7) 0.145(8) 0.084(6) 0.000 0.016(6) 0.000
C2 0.109(5) 0.122(6) 0.054(4) 0.004(4) 0.020(4) -0.015(5)
C3 0.102(5) 0.116(6) 0.053(4) 0.003(4) 0.009(4) -0.013(4)
C4 0.098(5) 0.120(6) 0.060(4) 0.004(4) 0.007(4) -0.019(5)
C5 0.112(5) 0.116(6) 0.074(4) 0.011(4) 0.024(4) -0.027(5)
C6 0.096(5) 0.115(6) 0.068(4) 0.019(4) 0.010(4) -0.032(5)
C7 0.100(5) 0.116(6) 0.062(4) 0.013(4) 0.008(4) -0.019(5)
C8 0.109(5) 0.129(6) 0.070(4) 0.005(4) 0.009(4) -0.045(5)
C9 0.089(4) 0.097(5) 0.064(4) 0.001(4) -0.011(3) -0.036(4)
C10 0.106(5) 0.077(5) 0.087(5) 0.019(4) -0.026(4) -0.024(4)
C11 0.114(5) 0.065(4) 0.094(5) 0.005(4) -0.018(4) -0.009(4)
C12 0.081(4) 0.062(4) 0.080(4) 0.000(3) -0.005(3) -0.010(3)
C13 0.078(4) 0.058(4) 0.056(3) -0.004(3) 0.000(3) -0.019(3)
C14 0.082(4) 0.066(4) 0.060(4) 0.000(3) -0.003(3) -0.020(3)
C15 0.085(4) 0.057(3) 0.053(3) -0.001(3) 0.000(3) -0.009(3)
C16 0.074(4) 0.059(4) 0.042(3) 0.000(3) 0.003(2) 0.003(3)
C17 0.070(4) 0.064(4) 0.075(4) 0.004(3) 0.014(3) 0.014(3)
C18 0.073(5) 0.082(6) 0.084(6) 0.000 0.018(4) 0.000
C19 0.061(5) 0.061(5) 0.040(4) 0.000 0.003(3) 0.000
N1 0.088(5) 0.145(7) 0.075(5) 0.000 0.007(4) 0.000
C20 0.103(7) 0.144(9) 0.101(7) 0.000 0.011(6) 0.000
C21 0.113(6) 0.150(7) 0.097(5) 0.006(5) 0.011(5) -0.043(6)
C22 0.112(6) 0.135(7) 0.117(6) 0.020(5) 0.007(5) -0.017(5)
C23 0.100(7) 0.157(9) 0.121(8) 0.000 -0.017(6) 0.000
C24 0.096(7) 0.102(13) 0.101(7) -0.002(8) -0.002(6) 0.000(7)
O14 0.177(9) 0.188(9) 0.183(9) 0.008(7) 0.000(6) 0.013(7)
O16 0.178(10) 0.178(11) 0.173(10) 0.000 0.012(7) 0.000
O17 0.238(15) 0.235(15) 0.238(15) 0.000 0.034(8) 0.000
O15 0.213(10) 0.210(10) 0.213(10) -0.015(7) 0.028(7) 0.001(7)

loop_
_atom_type_symbol
_atom_type_description
_atom_type_scat_dispersion_real
_atom_type_scat_dispersion_imag
_atom_type_scat_source
C C 0.0033 0.0016 'International Tables Vol C Tables 4.2.6.8 and 6.1.1.4'
H H 0.0000 0.0000 'International Tables Vol C Tables 4.2.6.8 and 6.1.1.4'
N N 0.0061 0.0033 'International Tables Vol C Tables 4.2.6.8 and 6.1.1.4'
O O 0.0106 0.0060 'International Tables Vol C Tables 4.2.6.8 and 6.1.1.4'
S S 0.1246 0.1234 'International Tables Vol C Tables 4.2.6.8 and 6.1.1.4'

loop_
_geom_angle_atom_site_label_1
_geom_angle_atom_site_label_2
_geom_angle_atom_site_label_3
_geom_angle
_geom_angle_site_symmetry_1
_geom_angle_site_symmetry_3
O2' S1 O3 142.6(10) . .
O2' S1 O3' 114.7(11) . .
O3 S1 O3' 37.3(7) . .
O2' S1 O2 44.2(8) . .
O3 S1 O2 112.5(11) . .
O3' S1 O2 75.9(12) . .
O2' S1 O4 73.9(11) . .
O3 S1 O4 106.5(10) . .
O3' S1 O4 131.9(10) . .
O2 S1 O4 115.6(12) . .
O2' S1 O4' 116.2(13) . .
O3 S1 O4' 67.0(10) . .
O3' S1 O4' 102.0(12) . .
O2 S1 O4' 149.0(12) . .
O4 S1 O4' 43.5(9) . .
O2' S1 C4 107.7(7) . .
O3 S1 C4 107.0(6) . .
O3' S1 C4 111.1(8) . .
O2 S1 C4 104.8(8) . .
O4 S1 C4 110.2(7) . .
O4' S1 C4 104.7(8) . .
O7 S2 O6 116.1(7) . .
O7 S2 O8 116.6(7) . .
O6 S2 O8 103.4(7) . .
O7 S2 C11 108.9(5) . .
O6 S2 C11 104.5(5) . .
O8 S2 C11 106.2(5) . .
O10 S3 O13 145.7(11) . .
O10 S3 O12 110.5(8) . 6
O13 S3 O12 59.3(8) . 6
O10 S3 O12 110.5(8) . .
O13 S3 O12 59.3(8) . .
O12 S3 O12 116.5(15) 6 .
O10 S3 O11 63.2(8) . 6
O13 S3 O11 105.8(9) . 6
O12 S3 O11 49.0(8) 6 6
O12 S3 O11 146.4(9) . 6
O10 S3 O11 63.2(8) . .
O13 S3 O11 105.8(9) . .
O12 S3 O11 146.4(9) 6 .
O12 S3 O11 49.0(8) . .
O11 S3 O11 122.1(15) 6 .
O10 S3 C18 105.2(9) . .
O13 S3 C18 109.1(9) . .
O12 S3 C18 106.6(6) 6 .
O12 S3 C18 106.6(6) . .
O11 S3 C18 106.8(7) 6 .
O11 S3 C18 106.8(7) . .
C7 O1 H1E 109.6 . .
C7 O1 H1C 109.1 . .
H1E O1 H1C 109.8 . .
C14 O5 H5D 109.6 . .
C14 O5 H5B 109.3 . .
H5D O5 H5B 109.8 . .
C19 O9 H9A 109.1 . .
S3 O10 O11 59.6(6) . 6
O12 O13 S3 60.5(6) 6 .
C2 C1 C2 119.5(10) 6 .
C2 C1 H1A 107.5 6 .
C2 C1 H1A 107.5 . .
C2 C1 H1B 107.5 6 .
C2 C1 H1B 107.5 . .
H1A C1 H1B 107.0 . .
C3 C2 C7 117.1(8) . .
C3 C2 C1 121.0(8) . .
C7 C2 C1 121.9(9) . .
C4 C3 C2 120.0(8) . .
C4 C3 H3 120.0 . .
C2 C3 H3 120.0 . .
C3 C4 C5 124.1(8) . .
C3 C4 S1 119.9(6) . .
C5 C4 S1 116.0(8) . .
C4 C5 C6 117.1(9) . .
C4 C5 H5A 121.4 . .
C6 C5 H5A 121.4 . .
C7 C6 C5 118.3(8) . .
C7 C6 C8 124.0(8) . .
C5 C6 C8 117.7(9) . .
C6 C7 O1 118.0(8) . .
C6 C7 C2 123.2(8) . .
O1 C7 C2 118.8(9) . .
C6 C8 C9 113.5(6) . .
C6 C8 H8A 108.9 . .
C9 C8 H8A 108.9 . .
C6 C8 H8B 108.9 . .
C9 C8 H8B 108.9 . .
H8A C8 H8B 107.7 . .
C10 C9 C14 117.7(7) . .
C10 C9 C8 122.6(8) . .
C14 C9 C8 119.6(8) . .
C9 C10 C11 122.1(7) . .
C9 C10 H10 118.9 . .
C11 C10 H10 118.9 . .
C12 C11 C10 118.0(7) . .
C12 C11 S2 123.5(7) . .
C10 C11 S2 118.5(6) . .
C11 C12 C13 122.3(7) . .
C11 C12 H12 118.9 . .
C13 C12 H12 118.9 . .
C12 C13 C14 118.6(6) . .
C12 C13 C15 120.9(6) . .
C14 C13 C15 120.5(6) . .
O5 C14 C13 118.9(6) . .
O5 C14 C9 120.0(6) . .
C13 C14 C9 121.1(7) . .
C13 C15 C16 114.2(5) . .
C13 C15 H15A 108.7 . .
C16 C15 H15A 108.7 . .
C13 C15 H15B 108.7 . .
C16 C15 H15B 108.7 . .
H15A C15 H15B 107.6 . .
C17 C16 C19 118.7(6) . .
C17 C16 C15 119.9(5) . .
C19 C16 C15 121.4(5) . .
C16 C17 C18 121.2(6) . .
C16 C17 H17 119.4 . .
C18 C17 H17 119.4 . .
C17 C18 C17 118.9(9) . 6
C17 C18 S3 120.6(4) . .
C17 C18 S3 120.6(4) 6 .
O9 C19 C16 119.4(4) . 6
O9 C19 C16 119.4(4) . .
C16 C19 C16 121.1(7) 6 .
C22 N1 C22 120.4(12) 6 .
C22 N1 C23 119.7(6) 6 .
C22 N1 C23 119.7(6) . .
C21 C20 C21 122.0(15) 6 .
C21 C20 H20 119.0 6 .
C21 C20 H20 119.0 . .
C20 C21 C22 120.0(12) . .
C20 C21 H21 120.0 . .
C22 C21 H21 120.0 . .
N1 C22 C21 118.5(11) . .
N1 C22 H22 120.7 . .
C21 C22 H22 120.7 . .
N1 C23 C24 110.1(11) . 6
N1 C23 C24 110.1(11) . .
C24 C23 C24 20.0(18) 6 .
N1 C23 H23A 109.8 . .
C24 C23 H23A 125.5 6 .
C24 C23 H23A 109.5 . .
N1 C23 H23B 109.8 . .
C24 C23 H23B 91.3 6 .
C24 C23 H23B 109.4 . .
H23A C23 H23B 108.3 . .
C24 C24 C24 90.013(4) 6 2_556
C24 C24 C23 80.0(9) 6 .
C24 C24 C23 107.7(14) 2_556 .
C24 C24 C24 70.2(17) 6 5_556
C24 C24 C24 19.8(17) 2_556 5_556
C23 C24 C24 103.1(15) . 5_556
C24 C24 H24A 44.2 6 .
C24 C24 H24A 109.2 2_556 .
C23 C24 H24A 110.5 . .
C24 C24 H24A 93.8 5_556 .
C24 C24 H24B 152.1 6 .
C24 C24 H24B 110.1 2_556 .
C23 C24 H24B 110.4 . .
C24 C24 H24B 128.5 5_556 .
H24A C24 H24B 109.0 . .

loop_
_geom_bond_atom_site_label_1
_geom_bond_atom_site_label_2
_geom_bond_distance
_geom_bond_site_symmetry_2
S1 O2' 1.407(9) .
S1 O3 1.411(8) .
S1 O3' 1.426(9) .
S1 O2 1.431(9) .
S1 O4 1.439(9) .
S1 O4' 1.441(10) .
S1 C4 1.773(9) .
S2 O7 1.424(7) .
S2 O6 1.440(8) .
S2 O8 1.479(8) .
S2 C11 1.721(9) .
S3 O10 1.413(9) .
S3 O13 1.433(10) .
S3 O12 1.436(9) 6
S3 O12 1.436(9) .
S3 O11 1.451(9) 6
S3 O11 1.451(9) .
S3 C18 1.753(11) .
O1 C7 1.386(10) .
O1 H1E 0.8500 .
O1 H1C 0.8502 .
O5 C14 1.372(8) .
O5 H5D 0.8500 .
O5 H5B 0.8500 .
O9 C19 1.351(10) .
O9 H9A 0.8499 .
O10 O11 1.501(19) 6
O13 O12 1.419(18) 6
C1 C2 1.499(10) 6
C1 C2 1.499(10) .
C1 H1A 0.9700 .
C1 H1B 0.9700 .
C2 C3 1.389(11) .
C2 C7 1.421(11) .
C3 C4 1.343(11) .
C3 H3 0.9300 .
C4 C5 1.391(11) .
C5 C6 1.432(12) .
C5 H5A 0.9300 .
C6 C7 1.361(11) .
C6 C8 1.494(11) .
C8 C9 1.519(11) .
C8 H8A 0.9700 .
C8 H8B 0.9700 .
C9 C10 1.364(11) .
C9 C14 1.422(10) .
C10 C11 1.415(11) .
C10 H10 0.9300 .
C11 C12 1.369(10) .
C12 C13 1.383(9) .
C12 H12 0.9300 .
C13 C14 1.389(9) .
C13 C15 1.496(8) .
C15 C16 1.526(8) .
C15 H15A 0.9700 .
C15 H15B 0.9700 .
C16 C17 1.371(8) .
C16 C19 1.388(7) .
C17 C18 1.383(8) .
C17 H17 0.9300 .
C18 C17 1.383(8) 6
C19 C16 1.388(7) 6
N1 C22 1.355(11) 6
N1 C22 1.355(11) .
N1 C23 1.468(15) .
C20 C21 1.316(12) 6
C20 C21 1.316(12) .
C20 H20 0.9300 .
C21 C22 1.366(13) .
C21 H21 0.9300 .
C22 H22 0.9300 .
C23 C24 1.607(19) 6
C23 C24 1.607(19) .
C23 H23A 0.9601 .
C23 H23B 0.9601 .
C24 C24 0.56(5) 6
C24 C24 1.55(3) 2_556
C24 C24 1.65(3) 5_556
C24 H24A 0.9601 .
C24 H24B 0.9600 .

loop_
_geom_torsion_atom_site_label_1
_geom_torsion_atom_site_label_2
_geom_torsion_atom_site_label_3
_geom_torsion_atom_site_label_4
_geom_torsion
_geom_torsion_site_symmetry_1
_geom_torsion_site_symmetry_4
O13 S3 O10 O11 78.5(9) . 6
O12 S3 O10 O11 13.3(13) 6 6
O12 S3 O10 O11 143.8(10) . 6
O11 S3 O10 O11 157.0(17) . 6
C18 S3 O10 O11 -101.5(9) . 6
O10 S3 O13 O12 -81.6(9) . 6
O12 S3 O13 O12 -163.1(17) . 6
O11 S3 O13 O12 -16.2(12) 6 6
O11 S3 O13 O12 -147.0(10) . 6
C18 S3 O13 O12 98.4(9) . 6
C2 C1 C2 C3 -87.4(12) 6 .
C2 C1 C2 C7 95.5(12) 6 .
C7 C2 C3 C4 1.2(10) . .
C1 C2 C3 C4 -175.9(7) . .
C2 C3 C4 C5 1.8(12) . .
C2 C3 C4 S1 -179.2(5) . .
O2' S1 C4 C3 105.0(11) . .
O3 S1 C4 C3 -60.7(10) . .
O3' S1 C4 C3 -21.4(12) . .
O2 S1 C4 C3 59.0(11) . .
O4 S1 C4 C3 -176.1(11) . .
O4' S1 C4 C3 -130.7(12) . .
O2' S1 C4 C5 -75.9(11) . .
O3 S1 C4 C5 118.3(9) . .
O3' S1 C4 C5 157.7(11) . .
O2 S1 C4 C5 -122.0(11) . .
O4 S1 C4 C5 2.9(11) . .
O4' S1 C4 C5 48.3(12) . .
C3 C4 C5 C6 -2.5(11) . .
S1 C4 C5 C6 178.5(5) . .
C4 C5 C6 C7 0.0(10) . .
C4 C5 C6 C8 178.1(6) . .
C5 C6 C7 O1 -177.3(6) . .
C8 C6 C7 O1 4.7(11) . .
C5 C6 C7 C2 3.1(11) . .
C8 C6 C7 C2 -174.9(7) . .
C3 C2 C7 C6 -3.7(11) . .
C1 C2 C7 C6 173.4(7) . .
C3 C2 C7 O1 176.6(6) . .
C1 C2 C7 O1 -6.2(11) . .
C7 C6 C8 C9 -114.6(9) . .
C5 C6 C8 C9 67.4(9) . .
C6 C8 C9 C10 -91.3(9) . .
C6 C8 C9 C14 88.3(9) . .
C14 C9 C10 C11 -1.8(10) . .
C8 C9 C10 C11 177.8(7) . .
C9 C10 C11 C12 4.8(11) . .
C9 C10 C11 S2 -178.8(5) . .
O7 S2 C11 C12 118.3(8) . .
O6 S2 C11 C12 -117.0(8) . .
O8 S2 C11 C12 -8.1(9) . .
O7 S2 C11 C10 -57.9(8) . .
O6 S2 C11 C10 66.8(8) . .
O8 S2 C11 C10 175.7(8) . .
C10 C11 C12 C13 -4.1(10) . .
S2 C11 C12 C13 179.7(5) . .
C11 C12 C13 C14 0.6(9) . .
C11 C12 C13 C15 179.7(6) . .
C12 C13 C14 O5 -178.3(5) . .
C15 C13 C14 O5 2.6(8) . .
C12 C13 C14 C9 2.5(9) . .
C15 C13 C14 C9 -176.6(6) . .
C10 C9 C14 O5 178.9(6) . .
C8 C9 C14 O5 -0.6(9) . .
C10 C9 C14 C13 -1.9(9) . .
C8 C9 C14 C13 178.5(6) . .
C12 C13 C15 C16 106.7(6) . .
C14 C13 C15 C16 -74.2(7) . .
C13 C15 C16 C17 -61.3(7) . .
C13 C15 C16 C19 122.2(7) . .
C19 C16 C17 C18 0.5(10) . .
C15 C16 C17 C18 -176.1(6) . .
C16 C17 C18 C17 3.7(13) . 6
C16 C17 C18 S3 -176.7(6) . .
O10 S3 C18 C17 -89.8(7) . .
O13 S3 C18 C17 90.2(7) . .
O12 S3 C18 C17 152.8(10) 6 .
O12 S3 C18 C17 27.6(12) . .
O11 S3 C18 C17 -155.9(11) 6 .
O11 S3 C18 C17 -23.7(12) . .
O10 S3 C18 C17 89.8(7) . 6
O13 S3 C18 C17 -90.2(7) . 6
O12 S3 C18 C17 -27.6(12) 6 6
O12 S3 C18 C17 -152.8(10) . 6
O11 S3 C18 C17 23.7(12) 6 6
O11 S3 C18 C17 155.9(11) . 6
C17 C16 C19 O9 177.5(6) . .
C15 C16 C19 O9 -5.9(9) . .
C17 C16 C19 C16 -4.8(11) . 6
C15 C16 C19 C16 171.7(4) . 6
C21 C20 C21 C22 -1(2) 6 .
C22 N1 C22 C21 8.0(17) 6 .
C23 N1 C22 C21 -177.2(9) . .
C20 C21 C22 N1 -3.7(15) . .
C22 N1 C23 C24 98.1(12) 6 6
C22 N1 C23 C24 -76.7(14) . 6
C22 N1 C23 C24 76.8(14) 6 .
C22 N1 C23 C24 -98.1(12) . .
N1 C23 C24 C24 93.7(4) . 6
N1 C23 C24 C24 -179.5(3) . 2_556
C24 C23 C24 C24 86.8(4) 6 2_556
N1 C23 C24 C24 160.4(16) . 5_556
C24 C23 C24 C24 66.7(19) 6 5_556
